data_4020137
loop_
_publ_author_name
'Huifang Wu'
'Denzil Bernard'
'Weibin Chen'
'Gary D. Strahan'
'Jeffrey R. Deschamps'
'Damon A. Parrish'
'John W. Lewis'
'Alexander D. MacKerell, Jr.'
'Andrew Coop'

_journal_name_full 'Journal of Organic Chemistry'
_journal_page_first 1907
_journal_page_last 1910
_journal_paper_doi 10.1021/jo048388u
_journal_volume 70
_journal_year 2005
_chemical_absolute_configuration rmad
_chemical_formula_moiety 'C101 H132 N4 O44'
_chemical_formula_sum 'C101 H132 N4 O44'
_chemical_formula_weight 2106.11
_space_group_IT_number 4
_symmetry_cell_setting monoclinic
_symmetry_space_group_name_Hall 'P 2yb'
_symmetry_space_group_name_H-M 'P 1 21 1'
_atom_sites_solution_hydrogens geom
_atom_sites_solution_primary direct
_atom_sites_solution_secondary difmap
_cell_angle_alpha 90.00
_cell_angle_beta 95.338(3)
_cell_angle_gamma 90.00
_cell_formula_units_Z 2
_cell_length_a 19.0391(12)
_cell_length_b 11.1986(7)
_cell_length_c 23.9408(15)
_cell_measurement_reflns_used 7747
_cell_measurement_temperature 203(2)
_cell_measurement_theta_max 67.31
_cell_measurement_theta_min 2.84
_cell_volume 5082.3(6)
_diffrn_ambient_temperature 203(2)
_diffrn_detector_area_resol_mean ?
_diffrn_measured_fraction_theta_full 0.935
_diffrn_measured_fraction_theta_max 0.935
_diffrn_measurement_device 'Bruker SMART 6000 CCD'
_diffrn_measurement_method '\w scans'
_diffrn_radiation_monochromator 'G\"obel optics'
_diffrn_radiation_source 'rotating anode'
_diffrn_radiation_type CuK\a
_diffrn_radiation_wavelength 1.54178
_diffrn_reflns_av_R_equivalents 0.0374
_diffrn_reflns_av_sigmaI/netI 0.0630
_diffrn_reflns_limit_h_max 22
_diffrn_reflns_limit_h_min -21
_diffrn_reflns_limit_k_max 11
_diffrn_reflns_limit_k_min -12
_diffrn_reflns_limit_l_max 28
_diffrn_reflns_limit_l_min -25
_diffrn_reflns_number 24979
_diffrn_reflns_theta_full 67.31
_diffrn_reflns_theta_max 67.31
_diffrn_reflns_theta_min 2.84
_diffrn_standards_decay_% 0
_diffrn_standards_interval_count variable
_diffrn_standards_interval_time ?
_diffrn_standards_number 406
_exptl_absorpt_coefficient_mu 0.914
_exptl_absorpt_correction_T_max 0.982
_exptl_absorpt_correction_T_min 0.753
_exptl_absorpt_correction_type multi-scan
_exptl_absorpt_process_details 'SADABS v2.03 (Bruker, 2000)'
_exptl_crystal_colour colourless
_exptl_crystal_density_diffrn 1.376
_exptl_crystal_density_meas ?
_exptl_crystal_density_method 'not measured'
_exptl_crystal_description 'thin plate'
_exptl_crystal_F_000 2236
_exptl_crystal_size_max 0.31
_exptl_crystal_size_mid 0.18
_exptl_crystal_size_min 0.02
_refine_diff_density_max 0.741
_refine_diff_density_min -0.448
_refine_diff_density_rms 0.086
_refine_ls_abs_structure_details 'Flack H D (1983), Acta Cryst. A39, 876-881'
_refine_ls_abs_structure_Flack 0.3(3)
_refine_ls_extinction_coef ?
_refine_ls_extinction_method none
_refine_ls_goodness_of_fit_ref 1.048
_refine_ls_hydrogen_treatment mixed
_refine_ls_matrix_type full
_refine_ls_number_parameters 1342
_refine_ls_number_reflns 13593
_refine_ls_number_restraints 1
_refine_ls_restrained_S_all 1.048
_refine_ls_R_factor_all 0.1029
_refine_ls_R_factor_gt 0.0847
_refine_ls_shift/su_max 0.033
_refine_ls_shift/su_mean 0.001
_refine_ls_structure_factor_coef Fsqd
_refine_ls_weighting_details 'calc w=1/[\s^2^(Fo^2^)+(0.1505P)^2^+3.8902P] where P=(Fo^2^+2Fc^2^)/3'
_refine_ls_weighting_scheme calc
_refine_ls_wR_factor_gt 0.2246
_refine_ls_wR_factor_ref 0.2396
_reflns_number_gt 10660
_reflns_number_total 13593
_reflns_threshold_expression >2sigma(I)
_cod_depositor_comments
;
The following automatic conversions were performed:
'_symmetry_cell_setting' value 'Monoclinic' changed to 'monoclinic'
according to '/home/saulius/struct/CIF-dictionaries/cif_core.dic'
dictionary named 'cif_core.dic' version 2.4.1 from 2010-06-29.

Automatic conversion script
Id: cif_fix_enum 1527 2010-12-29 10:47:43Z saulius 
;
_cod_original_sg_symbol_H-M 'P 21'
_cod_database_code 4020137

loop_
_symmetry_equiv_pos_as_xyz
'x, y, z'
'-x, y+1/2, -z'

loop_
_atom_site_label
_atom_site_type_symbol
_atom_site_fract_x
_atom_site_fract_y
_atom_site_fract_z
_atom_site_U_iso_or_equiv
_atom_site_adp_type
_atom_site_occupancy
_atom_site_symmetry_multiplicity
_atom_site_calc_flag
_atom_site_refinement_flags
_atom_site_disorder_assembly
_atom_site_disorder_group
C1 C 1.0305(4) 1.1599(6) 0.6916(4) 0.080(2) Uani 1 1 d . . .
H1A H 1.0591 1.2221 0.6802 0.096 Uiso 1 1 calc R . .
C2 C 1.0280(6) 1.1396(9) 0.7471(4) 0.127(4) Uani 1 1 d . . .
H2A H 1.0558 1.1875 0.7727 0.152 Uiso 1 1 calc R . .
C3 C 0.9865(5) 1.0518(8) 0.7681(3) 0.097(3) Uani 1 1 d . . .
O3 O 0.9812(5) 1.0315(7) 0.8239(3) 0.149(3) Uani 1 1 d . . .
C3' C 1.0231(12) 1.0867(14) 0.8671(5) 0.275(11) Uani 1 1 d . . .
H3'A H 1.0056 1.0670 0.9028 0.413 Uiso 1 1 calc R . .
H3'B H 1.0215 1.1726 0.8617 0.413 Uiso 1 1 calc R . .
H3'C H 1.0713 1.0591 0.8669 0.413 Uiso 1 1 calc R . .
C4 C 0.9478(4) 0.9840(6) 0.7291(3) 0.0585(18) Uani 1 1 d . . .
O5 O 0.8980(3) 0.9039(4) 0.73999(17) 0.0757(15) Uani 1 1 d . . .
C5 C 0.8629(4) 0.8671(5) 0.6865(3) 0.0560(17) Uani 1 1 d . . .
H5A H 0.8625 0.7787 0.6847 0.067 Uiso 1 1 calc R . .
C6 C 0.7865(4) 0.9134(5) 0.6739(3) 0.0579(17) Uani 1 1 d . . .
O6 O 0.7436(3) 0.8856(4) 0.7163(2) 0.0801(15) Uani 1 1 d . . .
C6' C 0.7403(5) 0.7655(7) 0.7333(4) 0.104(3) Uani 1 1 d . . .
H6'A H 0.7081 0.7582 0.7621 0.156 Uiso 1 1 calc R . .
H6'B H 0.7869 0.7390 0.7480 0.156 Uiso 1 1 calc R . .
H6'C H 0.7238 0.7165 0.7013 0.156 Uiso 1 1 calc R . .
C7 C 0.7897(3) 1.0515(5) 0.6734(3) 0.0537(16) Uani 1 1 d . . .
H7A H 0.8162 1.0787 0.7086 0.064 Uiso 1 1 calc R . .
O7 O 0.7215(2) 1.1027(4) 0.6699(2) 0.0610(12) Uani 1 1 d . . .
H7B H 0.6964 1.0713 0.6438 0.092 Uiso 1 1 calc R . .
C8 C 0.8272(3) 1.0963(5) 0.6242(2) 0.0390(13) Uani 1 1 d . . .
H8A H 0.8622 1.1567 0.6374 0.047 Uiso 1 1 calc R . .
H8B H 0.7929 1.1341 0.5966 0.047 Uiso 1 1 calc R . .
C9 C 0.9176(2) 1.0428(4) 0.5573(2) 0.0360(12) Uani 1 1 d . . .
H9A H 0.8913 1.0947 0.5291 0.043 Uiso 1 1 calc R . .
C10 C 0.9760(3) 1.1196(5) 0.5891(3) 0.0504(16) Uani 1 1 d . . .
H10A H 1.0195 1.1098 0.5707 0.060 Uiso 1 1 calc R . .
H10B H 0.9621 1.2037 0.5855 0.060 Uiso 1 1 calc R . .
C11 C 0.9918(3) 1.0912(5) 0.6509(3) 0.0482(15) Uani 1 1 d . . .
C12 C 0.9547(3) 0.9978(5) 0.6722(2) 0.0426(14) Uani 1 1 d . . .
C13 C 0.9063(3) 0.9161(4) 0.6389(2) 0.0357(12) Uani 1 1 d . . .
C14 C 0.8644(2) 0.9930(4) 0.5959(2) 0.0318(11) Uani 1 1 d . . .
C15 C 0.9444(3) 0.8143(4) 0.6102(2) 0.0402(13) Uani 1 1 d . . .
H15A H 0.9738 0.7700 0.6390 0.048 Uiso 1 1 calc R . .
H15B H 0.9090 0.7589 0.5929 0.048 Uiso 1 1 calc R . .
C16 C 0.9893(3) 0.8563(5) 0.5669(2) 0.0443(14) Uani 1 1 d . . .
H16A H 1.0055 0.7873 0.5463 0.053 Uiso 1 1 calc R . .
H16B H 1.0310 0.8966 0.5851 0.053 Uiso 1 1 calc R . .
N17 N 0.9499(2) 0.9412(4) 0.52592(18) 0.0372(10) Uani 1 1 d . . .
H17M H 0.9130 0.8989 0.5080 0.045 Uiso 1 1 calc R . .
C17 C 0.9935(3) 0.9822(7) 0.4824(3) 0.0575(18) Uani 1 1 d . . .
H17A H 1.0124 0.9137 0.4641 0.086 Uiso 1 1 calc R . .
H17B H 1.0320 1.0306 0.4994 0.086 Uiso 1 1 calc R . .
H17C H 0.9650 1.0294 0.4550 0.086 Uiso 1 1 calc R . .
C18 C 0.8030(3) 0.9151(5) 0.5682(2) 0.0465(14) Uani 1 1 d . . .
H18A H 0.8220 0.8514 0.5459 0.056 Uiso 1 1 calc R . .
H18B H 0.7713 0.9643 0.5432 0.056 Uiso 1 1 calc R . .
C19 C 0.7619(3) 0.8600(5) 0.6154(3) 0.0493(15) Uani 1 1 d . . .
H19A H 0.7748 0.7744 0.6173 0.059 Uiso 1 1 calc R . .
C20 C 0.6831(3) 0.8643(6) 0.6009(4) 0.070(2) Uani 1 1 d . . .
H20A H 0.6700 0.8041 0.5721 0.084 Uiso 1 1 calc R . .
H20B H 0.6597 0.8430 0.6343 0.084 Uiso 1 1 calc R . .
O20 O 0.6573(2) 0.9781(4) 0.5810(2) 0.0658(13) Uani 1 1 d . . .
H20J H 0.6136 0.9780 0.5786 0.099 Uiso 1 1 calc R . .
C1A C 0.0165(3) 0.4959(5) 0.6794(2) 0.0454(14) Uani 1 1 d . . .
H1AA H 0.0362 0.4558 0.6501 0.054 Uiso 1 1 calc R . .
C2A C -0.0573(3) 0.4980(6) 0.6819(2) 0.0534(16) Uani 1 1 d . . .
H2AA H -0.0863 0.4629 0.6525 0.064 Uiso 1 1 calc R . .
C3A C -0.0884(3) 0.5493(6) 0.7255(2) 0.0481(15) Uani 1 1 d . . .
O3A O -0.1583(2) 0.5429(5) 0.7339(2) 0.0702(14) Uani 1 1 d . . .
C3'A C -0.1996(4) 0.4609(9) 0.6991(3) 0.083(3) Uani 1 1 d . . .
H3'D H -0.2483 0.4640 0.7080 0.124 Uiso 1 1 calc R . .
H3'E H -0.1814 0.3807 0.7055 0.124 Uiso 1 1 calc R . .
H3'F H -0.1973 0.4822 0.6600 0.124 Uiso 1 1 calc R . .
C4A C -0.0441(3) 0.6088(6) 0.7661(2) 0.0492(15) Uani 1 1 d . . .
O5A O -0.0617(2) 0.6508(5) 0.81693(19) 0.0660(13) Uani 1 1 d . . .
C5A C 0.0037(3) 0.6712(7) 0.8544(3) 0.0620(19) Uani 1 1 d . . .
H5AA H 0.0019 0.7510 0.8720 0.074 Uiso 1 1 calc R . .
C6A C 0.0185(3) 0.5769(7) 0.9000(3) 0.0555(18) Uani 1 1 d . . .
O6A O -0.0373(2) 0.5730(5) 0.93582(18) 0.0749(15) Uani 1 1 d . . .
C6'A C -0.0517(4) 0.6756(9) 0.9677(3) 0.087(3) Uani 1 1 d . . .
H6'D H -0.0904 0.6587 0.9901 0.131 Uiso 1 1 calc R . .
H6'E H -0.0644 0.7417 0.9425 0.131 Uiso 1 1 calc R . .
H6'F H -0.0100 0.6966 0.9922 0.131 Uiso 1 1 calc R . .
C7A C 0.0223(3) 0.4582(6) 0.8732(2) 0.0538(17) Uani 1 1 d . . .
H7AA H -0.0197 0.4475 0.8461 0.065 Uiso 1 1 calc R . .
O7A O 0.0254(3) 0.3612(5) 0.9131(2) 0.0761(15) Uani 1 1 d . . .
H7AB H -0.0151 0.3451 0.9210 0.114 Uiso 1 1 calc R . .
C8A C 0.0896(3) 0.4507(5) 0.8410(2) 0.0462(15) Uani 1 1 d . . .
H8AA H 0.0776 0.4156 0.8038 0.055 Uiso 1 1 calc R . .
H8AB H 0.1247 0.3993 0.8616 0.055 Uiso 1 1 calc R . .
C9A C 0.1728(3) 0.5732(5) 0.7892(2) 0.0420(14) Uani 1 1 d . . .
H9AA H 0.2102 0.5150 0.8015 0.050 Uiso 1 1 calc R . .
C10A C 0.1386(3) 0.5329(5) 0.7320(2) 0.0381(13) Uani 1 1 d . . .
H10C H 0.1622 0.5742 0.7029 0.046 Uiso 1 1 calc R . .
H10D H 0.1474 0.4473 0.7280 0.046 Uiso 1 1 calc R . .
C11A C 0.0600(3) 0.5543(5) 0.7211(2) 0.0406(13) Uani 1 1 d . . .
C12A C 0.0273(3) 0.6147(5) 0.7609(2) 0.0412(13) Uani 1 1 d . . .
C13A C 0.0645(3) 0.6695(6) 0.8123(3) 0.0530(16) Uani 1 1 d . . .
C14A C 0.1215(3) 0.5791(5) 0.8344(2) 0.0479(15) Uani 1 1 d . . .
C15A C 0.0960(4) 0.7925(5) 0.8024(3) 0.064(2) Uani 1 1 d . . .
H15C H 0.0586 0.8460 0.7865 0.076 Uiso 1 1 calc R . .
H15D H 0.1152 0.8259 0.8385 0.076 Uiso 1 1 calc R . .
C16A C 0.1541(3) 0.7873(5) 0.7631(3) 0.0520(16) Uani 1 1 d . . .
H16C H 0.1339 0.7671 0.7251 0.062 Uiso 1 1 calc R . .
H16D H 0.1770 0.8655 0.7617 0.062 Uiso 1 1 calc R . .
N17A N 0.2076(2) 0.6947(4) 0.78346(18) 0.0409(11) Uani 1 1 d . . .
H17N H 0.2254 0.7174 0.8189 0.049 Uiso 1 1 calc R . .
C17A C 0.2685(3) 0.6898(5) 0.7485(2) 0.0476(15) Uani 1 1 d . . .
H17D H 0.2889 0.7688 0.7463 0.071 Uiso 1 1 calc R . .
H17E H 0.2523 0.6624 0.7110 0.071 Uiso 1 1 calc R . .
H17F H 0.3038 0.6351 0.7654 0.071 Uiso 1 1 calc R . .
C18A C 0.1523(3) 0.6132(6) 0.8942(2) 0.0475(14) Uani 1 1 d . . .
H18C H 0.1741 0.6924 0.8938 0.057 Uiso 1 1 calc R . .
H18D H 0.1886 0.5554 0.9078 0.057 Uiso 1 1 calc R . .
C19A C 0.0914(3) 0.6136(7) 0.9338(3) 0.0603(18) Uani 1 1 d . . .
H19B H 0.0866 0.6959 0.9480 0.072 Uiso 1 1 calc R . .
C20A C 0.1075(4) 0.5296(10) 0.9849(3) 0.088(3) Uani 1 1 d . . .
H20C H 0.0633 0.5104 1.0010 0.106 Uiso 1 1 calc R . .
H20D H 0.1277 0.4548 0.9724 0.106 Uiso 1 1 calc R . .
O20A O 0.1547(3) 0.5822(8) 1.0263(3) 0.116(3) Uani 1 1 d . . .
H20K H 0.1957 0.5727 1.0181 0.174 Uiso 1 1 calc R . .
C1B C 0.5033(3) 0.6216(6) 0.8100(2) 0.0494(15) Uani 1 1 d . . .
H1BA H 0.4691 0.6787 0.8173 0.059 Uiso 1 1 calc R . .
C2B C 0.5223(3) 0.6076(6) 0.7559(3) 0.0513(16) Uani 1 1 d . . .
H2BA H 0.4978 0.6513 0.7268 0.062 Uiso 1 1 calc R . .
C3B C 0.5764(3) 0.5312(6) 0.7430(2) 0.0479(15) Uani 1 1 d . . .
O3B O 0.6043(2) 0.5248(4) 0.69266(16) 0.0591(12) Uani 1 1 d . . .
C3'B C 0.5777(5) 0.6063(8) 0.6496(3) 0.089(3) Uani 1 1 d . . .
H3'G H 0.6012 0.5923 0.6160 0.133 Uiso 1 1 calc R . .
H3'H H 0.5865 0.6877 0.6623 0.133 Uiso 1 1 calc R . .
H3'I H 0.5273 0.5942 0.6414 0.133 Uiso 1 1 calc R . .
C4B C 0.6050(3) 0.4588(5) 0.7861(2) 0.0444(14) Uani 1 1 d . . .
O5B O 0.6644(2) 0.3900(4) 0.78546(16) 0.0549(11) Uani 1 1 d . . .
C5B C 0.6850(3) 0.3523(6) 0.8424(3) 0.0545(17) Uani 1 1 d . . .
H5BA H 0.6887 0.2642 0.8431 0.065 Uiso 1 1 calc R . .
C6B C 0.7563(3) 0.4061(7) 0.8667(3) 0.0594(18) Uani 1 1 d . . .
O6B O 0.8138(2) 0.3856(6) 0.83545(19) 0.0783(16) Uani 1 1 d . . .
C6'B C 0.8242(4) 0.2621(10) 0.8192(4) 0.103(3) Uani 1 1 d . . .
H6'G H 0.8644 0.2570 0.7973 0.155 Uiso 1 1 calc R . .
H6'H H 0.7823 0.2337 0.7970 0.155 Uiso 1 1 calc R . .
H6'I H 0.8326 0.2132 0.8526 0.155 Uiso 1 1 calc R . .
C7B C 0.7463(3) 0.5438(7) 0.8661(3) 0.0617(19) Uani 1 1 d . . .
H7BA H 0.7300 0.5678 0.8272 0.074 Uiso 1 1 calc R . .
O7B O 0.8103(2) 0.6059(6) 0.8821(2) 0.0854(17) Uani 1 1 d . . .
H7BB H 0.8020 0.6783 0.8847 0.128 Uiso 1 1 calc R . .
C8B C 0.6904(3) 0.5828(6) 0.9039(2) 0.0534(16) Uani 1 1 d . . .
H8BA H 0.7127 0.6295 0.9353 0.064 Uiso 1 1 calc R . .
H8BB H 0.6557 0.6338 0.8826 0.064 Uiso 1 1 calc R . .
C9B C 0.5863(3) 0.5112(5) 0.9552(2) 0.0382(13) Uani 1 1 d . . .
H9BA H 0.6019 0.5656 0.9865 0.046 Uiso 1 1 calc R . .
C10B C 0.5327(3) 0.5802(5) 0.9153(2) 0.0426(14) Uani 1 1 d . . .
H10E H 0.4852 0.5634 0.9259 0.051 Uiso 1 1 calc R . .
H10F H 0.5413 0.6659 0.9207 0.051 Uiso 1 1 calc R . .
C11B C 0.5345(3) 0.5515(5) 0.8538(2) 0.0399(13) Uani 1 1 d . . .
C12B C 0.5804(3) 0.4652(5) 0.8384(2) 0.0347(12) Uani 1 1 d . . .
C13B C 0.6256(3) 0.3903(5) 0.8779(2) 0.0420(13) Uani 1 1 d . . .
C14B C 0.6535(3) 0.4749(6) 0.9263(2) 0.0486(15) Uani 1 1 d . . .
C15B C 0.5859(3) 0.2846(5) 0.8991(2) 0.0444(14) Uani 1 1 d . . .
H15E H 0.5654 0.2389 0.8667 0.053 Uiso 1 1 calc R . .
H15F H 0.6197 0.2326 0.9207 0.053 Uiso 1 1 calc R . .
C16B C 0.5286(3) 0.3160(5) 0.9347(2) 0.0428(14) Uani 1 1 d . . .
H16E H 0.5120 0.2433 0.9522 0.051 Uiso 1 1 calc R . .
H16F H 0.4889 0.3503 0.9112 0.051 Uiso 1 1 calc R . .
N17B N 0.5537(2) 0.4045(4) 0.98016(18) 0.0408(11) Uani 1 1 d . . .
H17O H 0.5890 0.3673 1.0026 0.049 Uiso 1 1 calc R . .
C17B C 0.4973(3) 0.4330(6) 1.0164(2) 0.0487(15) Uani 1 1 d . . .
H17G H 0.5149 0.4895 1.0451 0.073 Uiso 1 1 calc R . .
H17H H 0.4825 0.3605 1.0341 0.073 Uiso 1 1 calc R . .
H17I H 0.4574 0.4676 0.9939 0.073 Uiso 1 1 calc R . .
C18B C 0.7104(3) 0.4075(8) 0.9648(3) 0.065(2) Uani 1 1 d . . .
H18E H 0.6884 0.3425 0.9843 0.078 Uiso 1 1 calc R . .
H18F H 0.7327 0.4623 0.9930 0.078 Uiso 1 1 calc R . .
C19B C 0.7675(3) 0.3554(8) 0.9282(3) 0.070(2) Uani 1 1 d . . .
H19C H 0.7601 0.2680 0.9258 0.084 Uiso 1 1 calc R . .
C20B C 0.8411(3) 0.3758(9) 0.9580(3) 0.083(3) Uani 1 1 d . . .
H20E H 0.8553 0.4582 0.9511 0.100 Uiso 1 1 calc R . .
H20F H 0.8385 0.3671 0.9985 0.100 Uiso 1 1 calc R . .
O20B O 0.8928(2) 0.2996(7) 0.9418(2) 0.094(2) Uani 1 1 d . . .
H20L H 0.8830 0.2299 0.9498 0.141 Uiso 1 1 calc R . .
C1C C 0.4768(3) -0.0226(6) 0.8100(2) 0.0492(15) Uani 1 1 d . . .
H1CA H 0.4525 -0.0792 0.8299 0.059 Uiso 1 1 calc R . .
C2C C 0.5518(3) -0.0151(6) 0.8191(2) 0.0585(18) Uani 1 1 d . . .
H2CA H 0.5757 -0.0623 0.8473 0.070 Uiso 1 1 calc R . .
C3C C 0.5905(3) 0.0600(5) 0.7877(2) 0.0430(14) Uani 1 1 d . . .
O3C O 0.66188(19) 0.0650(4) 0.78815(17) 0.0552(12) Uani 1 1 d . . .
C3'C C 0.7009(4) -0.0126(9) 0.8286(3) 0.087(3) Uani 1 1 d . . .
H3'J H 0.7511 -0.0010 0.8267 0.131 Uiso 1 1 calc R . .
H3'K H 0.6888 -0.0952 0.8201 0.131 Uiso 1 1 calc R . .
H3'L H 0.6888 0.0066 0.8660 0.131 Uiso 1 1 calc R . .
C4C C 0.5522(3) 0.1351(5) 0.7501(2) 0.0359(12) Uani 1 1 d . . .
O5C O 0.57920(17) 0.2011(3) 0.71001(14) 0.0382(9) Uani 1 1 d . . .
C5C C 0.5202(3) 0.2442(5) 0.6727(2) 0.0359(12) Uani 1 1 d . . .
H5CA H 0.5241 0.3319 0.6690 0.043 Uiso 1 1 calc R . .
C6C C 0.5169(3) 0.1878(5) 0.61446(19) 0.0326(11) Uani 1 1 d . . .
O6C O 0.57884(18) 0.2005(3) 0.58720(15) 0.0414(9) Uani 1 1 d . . .
C6'C C 0.6131(3) 0.3155(6) 0.5892(3) 0.0594(18) Uani 1 1 d . . .
H6'J H 0.6549 0.3116 0.5690 0.089 Uiso 1 1 calc R . .
H6'K H 0.6265 0.3372 0.6279 0.089 Uiso 1 1 calc R . .
H6'L H 0.5810 0.3749 0.5719 0.089 Uiso 1 1 calc R . .
C7C C 0.5065(3) 0.0519(5) 0.6214(2) 0.0338(12) Uani 1 1 d . . .
H7CA H 0.5428 0.0239 0.6508 0.041 Uiso 1 1 calc R . .
O7C O 0.51619(19) -0.0126(3) 0.57137(15) 0.0430(9) Uani 1 1 d . . .
H7CB H 0.4919 0.0182 0.5446 0.065 Uiso 1 1 calc R . .
C8C C 0.4356(3) 0.0257(5) 0.6417(2) 0.0359(12) Uani 1 1 d . . .
H8CA H 0.4415 -0.0304 0.6732 0.043 Uiso 1 1 calc R . .
H8CB H 0.4052 -0.0122 0.6115 0.043 Uiso 1 1 calc R . .
C9C C 0.3390(2) 0.1057(4) 0.6955(2) 0.0316(11) Uani 1 1 d . . .
H9CA H 0.3056 0.0555 0.6716 0.038 Uiso 1 1 calc R . .
C10C C 0.3628(3) 0.0338(4) 0.7495(2) 0.0375(12) Uani 1 1 d . . .
H10G H 0.3325 0.0560 0.7787 0.045 Uiso 1 1 calc R . .
H10H H 0.3554 -0.0513 0.7415 0.045 Uiso 1 1 calc R . .
C11C C 0.4394(3) 0.0523(4) 0.7723(2) 0.0353(12) Uani 1 1 d . . .
C12C C 0.4786(2) 0.1340(4) 0.74629(19) 0.0299(11) Uani 1 1 d . . .
C13C C 0.4517(2) 0.2145(4) 0.69941(19) 0.0269(10) Uani 1 1 d . . .
C14C C 0.3998(2) 0.1404(4) 0.66055(19) 0.0289(11) Uani 1 1 d . . .
C15C C 0.4149(3) 0.3258(4) 0.7203(2) 0.0333(12) Uani 1 1 d . . .
H15G H 0.4477 0.3676 0.7476 0.040 Uiso 1 1 calc R . .
H15H H 0.4035 0.3798 0.6885 0.040 Uiso 1 1 calc R . .
C16C C 0.3484(3) 0.2982(4) 0.7470(2) 0.0362(12) Uani 1 1 d . . .
H16G H 0.3607 0.2592 0.7833 0.043 Uiso 1 1 calc R . .
H16H H 0.3240 0.3730 0.7540 0.043 Uiso 1 1 calc R . .
N17C N 0.2998(2) 0.2187(4) 0.71101(17) 0.0348(10) Uani 1 1 d . . .
C17C C 0.2345(3) 0.1929(5) 0.7389(2) 0.0414(13) Uani 1 1 d . . .
H17J H 0.2119 0.2675 0.7475 0.062 Uiso 1 1 calc R . .
H17K H 0.2468 0.1490 0.7734 0.062 Uiso 1 1 calc R . .
H17L H 0.2024 0.1456 0.7141 0.062 Uiso 1 1 calc R . .
C18C C 0.3813(3) 0.2109(5) 0.6061(2) 0.0386(13) Uani 1 1 d . . .
H18G H 0.3539 0.2821 0.6138 0.046 Uiso 1 1 calc R . .
H18H H 0.3529 0.1614 0.5788 0.046 Uiso 1 1 calc R . .
C19C C 0.4527(3) 0.2485(5) 0.5816(2) 0.0390(13) Uani 1 1 d . . .
H19D H 0.4582 0.3356 0.5878 0.047 Uiso 1 1 calc R . .
O20C O 0.4317(2) 0.1126(4) 0.49998(17) 0.0606(12) Uani 1 1 d . . .
H20I H 0.4307 0.1098 0.4653 0.091 Uiso 1 1 calc R . .
C20C C 0.4486(3) 0.2285(7) 0.5184(2) 0.0560(17) Uani 1 1 d . . .
H20G H 0.4132 0.2832 0.5004 0.067 Uiso 1 1 calc R . .
H20H H 0.4942 0.2501 0.5054 0.067 Uiso 1 1 calc R . .
C31 C 0.3427(3) 0.7344(4) 0.9074(2) 0.0323(12) Uani 1 1 d . . .
O31A O 0.3183(2) 0.6507(3) 0.87580(15) 0.0396(9) Uani 1 1 d . . .
O31B O 0.3818(2) 0.7239(3) 0.95163(15) 0.0444(10) Uani 1 1 d . . .
C32 C 0.3178(3) 0.8617(4) 0.8893(2) 0.0352(12) Uani 1 1 d . . .
O32A O 0.2678(2) 0.8734(3) 0.85426(19) 0.0602(12) Uani 1 1 d . . .
O32B O 0.35431(19) 0.9466(3) 0.91262(15) 0.0396(9) Uani 1 1 d . . .
H32A H 0.3866 0.9184 0.9343 0.059 Uiso 1 1 calc R . .
C41 C 0.1748(2) 0.7644(4) 0.5821(2) 0.0288(11) Uani 1 1 d . . .
O41A O 0.1579(2) 0.7547(3) 0.53108(15) 0.0454(10) Uani 1 1 d . . .
O41B O 0.1840(2) 0.6793(3) 0.61612(15) 0.0488(11) Uani 1 1 d . . .
C42 C 0.1895(3) 0.8906(4) 0.6071(2) 0.0330(12) Uani 1 1 d . . .
O42A O 0.15624(17) 0.9727(3) 0.57854(14) 0.0339(8) Uani 1 1 d . . .
H42A H 0.1712 1.0390 0.5896 0.051 Uiso 1 1 calc R . .
O42B O 0.2288(2) 0.9031(3) 0.64972(16) 0.0538(11) Uani 1 1 d . . .
C51 C 0.3370(3) 0.2345(4) 0.9122(2) 0.0340(12) Uani 1 1 d . . .
O51A O 0.3236(2) 0.1497(3) 0.87818(15) 0.0522(11) Uani 1 1 d . . .
H51A H 0.3360 0.0856 0.8935 0.078 Uiso 1 1 calc R . .
O51B O 0.3639(3) 0.2243(3) 0.96004(18) 0.0695(14) Uani 1 1 d . . .
C52 C 0.3139(3) 0.3564(5) 0.8896(2) 0.0335(12) Uani 1 1 d . . .
O52A O 0.2646(2) 0.3700(3) 0.85535(18) 0.0542(11) Uani 1 1 d . . .
O52B O 0.3546(2) 0.4424(3) 0.90943(18) 0.0540(11) Uani 1 1 d . . .
H52A H 0.3392 0.5071 0.8965 0.081 Uiso 1 1 calc R . .
C61 C 0.2639(3) 0.0061(5) 0.4819(2) 0.0409(13) Uani 1 1 d . . .
O61A O 0.2840(2) -0.0711(4) 0.51397(18) 0.0597(12) Uani 1 1 d . . .
O61B O 0.3029(2) 0.0927(4) 0.46522(19) 0.0637(13) Uani 1 1 d . . .
H61A H 0.3437 0.0858 0.4804 0.095 Uiso 1 1 calc R . .
C62 C 0.1898(3) 0.0097(5) 0.4513(2) 0.0395(13) Uani 1 1 d . . .
O62A O 0.1511(2) -0.0886(3) 0.45417(16) 0.0481(10) Uani 1 1 d . . .
H62A H 0.1640 -0.1253 0.4835 0.072 Uiso 1 1 calc R . .
O62B O 0.1696(2) 0.0946(4) 0.42370(19) 0.0607(12) Uani 1 1 d . . .
C71 C 0.1679(2) 0.2656(4) 0.57977(19) 0.0265(10) Uani 1 1 d . . .
O71A O 0.12173(19) 0.2593(3) 0.54038(15) 0.0398(9) Uani 1 1 d . . .
O71B O 0.19610(19) 0.1793(3) 0.60765(15) 0.0389(9) Uani 1 1 d . . .
C72 C 0.1934(2) 0.3903(4) 0.60140(19) 0.0276(11) Uani 1 1 d . . .
O72A O 0.16050(19) 0.4775(3) 0.57473(15) 0.0425(9) Uani 1 1 d . . .
H72A H 0.1709 0.5413 0.5910 0.064 Uiso 1 1 calc R . .
O72B O 0.23937(18) 0.4007(3) 0.63943(15) 0.0394(9) Uani 1 1 d . . .
C81 C 0.3373(6) 0.5901(13) 0.5372(4) 0.132(5) Uani 1 1 d . . .
H81A H 0.3376 0.5055 0.5285 0.198 Uiso 1 1 calc R . .
H81B H 0.3589 0.6342 0.5083 0.198 Uiso 1 1 calc R . .
H81C H 0.2891 0.6169 0.5386 0.198 Uiso 1 1 calc R . .
C82 C 0.3775(4) 0.6111(6) 0.5922(3) 0.0623(19) Uani 1 1 d . . .
O82 O 0.4059(4) 0.5323(6) 0.6163(4) 0.148(3) Uani 1 1 d . . .
C83 C 0.3850(8) 0.7366(10) 0.6145(6) 0.162(6) Uani 1 1 d . . .
H83A H 0.4135 0.7359 0.6503 0.243 Uiso 1 1 calc R . .
H83B H 0.3386 0.7686 0.6196 0.243 Uiso 1 1 calc R . .
H83C H 0.4075 0.7860 0.5881 0.243 Uiso 1 1 calc R . .
O91 O 0.7045(4) 1.0771(8) 0.9802(3) 0.121(3) Uani 1 1 d . . .
O92 O 0.6559(4) 0.8645(7) 0.9469(3) 0.113(2) Uani 1 1 d . . .
O93 O 0.8250(9) 0.8603(13) 0.8989(6) 0.679(8) Uani 1 1 d . . .
